data_2212171
loop_
_publ_author_name
'K\"uckmann, Theresa I.'
'Lerner, Hans-Wolfram'
'Bolte, Michael'

_publ_section_title
;
 Dihydronium bromide tetrakis(di-<i>tert</i>-butylmethylsilanol)
;
_journal_coeditor_code GK2047
_journal_issue 2
_journal_name_full 'Acta Crystallographica Section E'
_journal_page_first o422
_journal_page_last o423
_journal_paper_doi 10.1107/S1600536806054985
_journal_volume 63
_journal_year 2007
_chemical_formula_iupac 'H3 O +, Br -, 4C9 H22 O Si, H2 O'
_chemical_formula_moiety 'H3 O +, Br -, 4(C9 H22 O Si), H2 O'
_chemical_formula_sum 'C36 H93 Br O6 Si4'
_chemical_formula_weight 814.36
_chemical_name_systematic
;
Hydroxonium bromide tetrakis(di-<i>tert</i>-butylmethylsilanol) monohydrate
;
_space_group_IT_number 14
_symmetry_cell_setting monoclinic
_symmetry_space_group_name_Hall '-P 2yn'
_symmetry_space_group_name_H-M 'P 1 21/n 1'
_atom_sites_solution_hydrogens geom
_atom_sites_solution_primary direct
_atom_sites_solution_secondary difmap
_audit_creation_method SHELXL-97
_cell_angle_alpha 90.00
_cell_angle_beta 98.510(4)
_cell_angle_gamma 90.00
_cell_formula_units_Z 4
_cell_length_a 16.4814(8)
_cell_length_b 16.1107(5)
_cell_length_c 20.0624(10)
_cell_measurement_reflns_used 53702
_cell_measurement_temperature 173(2)
_cell_measurement_theta_max 25.7
_cell_measurement_theta_min 3.5
_cell_volume 5268.5(4)
_computing_cell_refinement X-AREA
_computing_data_collection 'X-AREA (Stoe, 2001)'
_computing_data_reduction X-AREA
_computing_molecular_graphics 'XP in SHELXTL-Plus (Sheldrick, 1991)'
_computing_publication_material 'SHELXL and PLATON'
_computing_structure_refinement 'SHELXL97 (Sheldrick, 1997)'
_computing_structure_solution 'SHELXS97 (Sheldrick, 1990)'
_diffrn_ambient_temperature 173(2)
_diffrn_measured_fraction_theta_full 0.997
_diffrn_measured_fraction_theta_max 0.988
_diffrn_measurement_device_type 'Stoe IPDS-II two-circle'
_diffrn_measurement_method \w
_diffrn_radiation_monochromator graphite
_diffrn_radiation_source 'fine-focus sealed tube'
_diffrn_radiation_type MoK\a
_diffrn_radiation_wavelength 0.71073
_diffrn_reflns_av_R_equivalents 0.0654
_diffrn_reflns_av_sigmaI/netI 0.0340
_diffrn_reflns_limit_h_max 20
_diffrn_reflns_limit_h_min -20
_diffrn_reflns_limit_k_max 19
_diffrn_reflns_limit_k_min -18
_diffrn_reflns_limit_l_max 24
_diffrn_reflns_limit_l_min -24
_diffrn_reflns_number 69100
_diffrn_reflns_theta_full 25.00
_diffrn_reflns_theta_max 25.69
_diffrn_reflns_theta_min 3.46
_diffrn_standards_decay_% 0
_diffrn_standards_interval_time 0
_diffrn_standards_number 0
_exptl_absorpt_coefficient_mu 0.904
_exptl_absorpt_correction_T_max 0.8993
_exptl_absorpt_correction_T_min 0.7732
_exptl_absorpt_correction_type multi-scan
_exptl_absorpt_process_details '(MULABS; Spek, 2003; Blessing, 1995)'
_exptl_crystal_colour colourless
_exptl_crystal_density_diffrn 1.027
_exptl_crystal_density_method 'not measured'
_exptl_crystal_description needle
_exptl_crystal_F_000 1792
_exptl_crystal_size_max 0.30
_exptl_crystal_size_mid 0.13
_exptl_crystal_size_min 0.12
_refine_diff_density_max 1.370
_refine_diff_density_min -0.425
_refine_ls_extinction_method none
_refine_ls_goodness_of_fit_ref 1.065
_refine_ls_hydrogen_treatment mixed
_refine_ls_matrix_type full
_refine_ls_number_parameters 440
_refine_ls_number_reflns 9889
_refine_ls_number_restraints 0
_refine_ls_restrained_S_all 1.065
_refine_ls_R_factor_all 0.0631
_refine_ls_R_factor_gt 0.0485
_refine_ls_shift/su_max 0.001
_refine_ls_shift/su_mean 0.000
_refine_ls_structure_factor_coef Fsqd
_refine_ls_weighting_details 'calc w=1/[\s^2^(Fo^2^)+(0.0494P)^2^+4.5021P] where P=(Fo^2^+2Fc^2^)/3'
_refine_ls_weighting_scheme calc
_refine_ls_wR_factor_gt 0.1053
_refine_ls_wR_factor_ref 0.1112
_reflns_number_gt 8181
_reflns_number_total 9889
_reflns_threshold_expression I>2\s(I)
_cod_data_source_file gk2047.cif
_cod_data_source_block I
_cod_depositor_comments
;
The following automatic conversions were performed:
'_symmetry_cell_setting' value 'Monoclinic' changed to 'monoclinic'
according to '/home/saulius/struct/CIF-dictionaries/cif_core.dic'
dictionary named 'cif_core.dic' version 2.4.1 from 2010-06-29.

Automatic conversion script
Id: cif_fix_enum 1527 2010-12-29 10:47:43Z saulius 

The following automatic conversions were performed:

'_symmetry_cell_setting' value 'Monoclinic' changed to 'monoclinic'
according to /home/saulius/struct/CIF-dictionaries/cif_core.dic
dictionary named 'cif_core.dic' version 2.4.1 from 2010-06-29.

Automatic conversion script
Id: cif_fix_values 1715 2011-07-08 13:25:40Z adriana 
;
_cod_original_sg_symbol_H-M 'P 21/n'
_cod_original_formula_sum 'C36 H93 Br1 O6 Si4'
_cod_database_code 2212171
_cod_database_fobs_code 2212171

loop_
_symmetry_equiv_pos_as_xyz
'x, y, z'
'-x+1/2, y+1/2, -z+1/2'
'-x, -y, -z'
'x-1/2, -y-1/2, z-1/2'

loop_
_atom_site_type_symbol
_atom_site_label
_atom_site_fract_x
_atom_site_fract_y
_atom_site_fract_z
_atom_site_U_iso_or_equiv
_atom_site_adp_type
_atom_site_calc_flag
_atom_site_refinement_flags
_atom_site_occupancy
Si Si1 0.29278(5) 0.49628(5) 0.30925(4) 0.02992(17) Uani d . 1
O O1 0.33306(13) 0.49827(15) 0.39043(11) 0.0387(5) Uani d . 1
H H1 0.316(2) 0.524(2) 0.4122(17) 0.032(10) Uiso d . 1
C C1 0.3183(2) 0.5988(2) 0.2698(2) 0.0536(9) Uani d . 1
C C2 0.17986(18) 0.4679(2) 0.30236(16) 0.0416(7) Uani d . 1
C C3 0.3503(2) 0.4097(2) 0.27457(17) 0.0519(9) Uani d . 1
H H3A 0.4084 0.4246 0.2782 0.078 Uiso calc R 1
H H3B 0.3278 0.4005 0.2271 0.078 Uiso calc R 1
H H3C 0.3446 0.3589 0.3003 0.078 Uiso calc R 1
C C11 0.2838(4) 0.6738(3) 0.3024(3) 0.104(2) Uani d . 1
H H11M 0.2240 0.6687 0.2985 0.156 Uiso calc R 1
H H11N 0.2976 0.7245 0.2796 0.156 Uiso calc R 1
H H11O 0.3075 0.6764 0.3501 0.156 Uiso calc R 1
C C12 0.2856(3) 0.6021(3) 0.1939(2) 0.0839(15) Uani d . 1
H H12M 0.3069 0.5545 0.1713 0.126 Uiso calc R 1
H H12N 0.3037 0.6537 0.1748 0.126 Uiso calc R 1
H H12O 0.2256 0.6000 0.1872 0.126 Uiso calc R 1
C C13 0.4127(3) 0.6048(4) 0.2766(4) 0.151(4) Uani d . 1
H H13M 0.4341 0.5564 0.2553 0.226 Uiso calc R 1
H H13N 0.4361 0.6064 0.3244 0.226 Uiso calc R 1
H H13O 0.4279 0.6555 0.2544 0.226 Uiso calc R 1
C C21 0.1267(2) 0.5389(4) 0.3222(3) 0.0965(19) Uani d . 1
H H21M 0.1307 0.5865 0.2924 0.145 Uiso calc R 1
H H21N 0.1459 0.5551 0.3690 0.145 Uiso calc R 1
H H21O 0.0695 0.5206 0.3179 0.145 Uiso calc R 1
C C22 0.1457(3) 0.4413(3) 0.2300(2) 0.0791(14) Uani d . 1
H H22M 0.1493 0.4879 0.1993 0.119 Uiso calc R 1
H H22N 0.0882 0.4245 0.2280 0.119 Uiso calc R 1
H H22O 0.1778 0.3945 0.2168 0.119 Uiso calc R 1
C C23 0.1729(3) 0.3942(4) 0.3486(3) 0.106(2) Uani d . 1
H H23M 0.1940 0.4099 0.3952 0.159 Uiso calc R 1
H H23N 0.2051 0.3477 0.3349 0.159 Uiso calc R 1
H H23O 0.1153 0.3777 0.3455 0.159 Uiso calc R 1
Si Si1A 0.20738(4) 0.53436(5) 0.69579(4) 0.02799(17) Uani d . 1
O O1A 0.17714(13) 0.52933(14) 0.61259(11) 0.0346(5) Uani d . 1
H H1A 0.202(2) 0.547(2) 0.591(2) 0.049(13) Uiso d . 1
C C1A 0.1812(2) 0.6421(2) 0.72526(16) 0.0439(8) Uani d . 1
C C2A 0.31957(18) 0.5024(2) 0.71410(15) 0.0388(7) Uani d . 1
C C3A 0.1427(3) 0.4553(3) 0.73082(19) 0.0648(11) Uani d . 1
H H3D 0.0849 0.4719 0.7214 0.097 Uiso calc R 1
H H3E 0.1594 0.4510 0.7797 0.097 Uiso calc R 1
H H3F 0.1498 0.4013 0.7099 0.097 Uiso calc R 1
C C11A 0.0861(3) 0.6468(4) 0.7217(3) 0.0887(16) Uani d . 1
H H11D 0.0679 0.6042 0.7511 0.133 Uiso calc R 1
H H11E 0.0599 0.6373 0.6752 0.133 Uiso calc R 1
H H11F 0.0706 0.7018 0.7366 0.133 Uiso calc R 1
C C12A 0.2189(3) 0.6593(3) 0.79851(18) 0.0675(12) Uani d . 1
H H12D 0.2017 0.6160 0.8278 0.101 Uiso calc R 1
H H12E 0.2003 0.7135 0.8124 0.101 Uiso calc R 1
H H12F 0.2789 0.6593 0.8022 0.101 Uiso calc R 1
C C13A 0.2075(3) 0.7098(2) 0.6792(2) 0.0747(14) Uani d . 1
H H13D 0.1832 0.6986 0.6325 0.112 Uiso calc R 1
H H13E 0.2674 0.7101 0.6826 0.112 Uiso calc R 1
H H13F 0.1888 0.7640 0.6930 0.112 Uiso calc R 1
C C21A 0.3436(3) 0.4778(3) 0.78904(18) 0.0598(10) Uani d . 1
H H21D 0.3362 0.5257 0.8177 0.090 Uiso calc R 1
H H21E 0.4011 0.4603 0.7970 0.090 Uiso calc R 1
H H21F 0.3086 0.4321 0.7999 0.090 Uiso calc R 1
C C22A 0.3313(3) 0.4266(3) 0.6700(2) 0.0736(13) Uani d . 1
H H22D 0.2947 0.3819 0.6800 0.110 Uiso calc R 1
H H22E 0.3884 0.4077 0.6796 0.110 Uiso calc R 1
H H22F 0.3185 0.4420 0.6224 0.110 Uiso calc R 1
C C23A 0.3783(2) 0.5715(3) 0.6972(2) 0.0578(10) Uani d . 1
H H23D 0.3721 0.6204 0.7250 0.087 Uiso calc R 1
H H23E 0.3651 0.5863 0.6495 0.087 Uiso calc R 1
H H23F 0.4350 0.5515 0.7065 0.087 Uiso calc R 1
Si Si1B 0.02814(5) 0.77140(5) 0.44173(4) 0.03002(17) Uani d . 1
O O1B 0.07749(14) 0.68906(13) 0.47876(12) 0.0384(5) Uani d . 1
H H1B 0.120(2) 0.679(2) 0.4756(18) 0.042(11) Uiso d . 1
C C1B -0.06817(18) 0.7768(2) 0.48320(18) 0.0436(8) Uani d . 1
C C2B 0.10014(18) 0.86406(18) 0.45230(15) 0.0340(6) Uani d . 1
C C3B 0.0002(3) 0.7507(3) 0.34907(18) 0.0664(11) Uani d . 1
H H3B1 0.0502 0.7480 0.3281 0.100 Uiso calc R 1
H H3B2 -0.0351 0.7955 0.3283 0.100 Uiso calc R 1
H H3B3 -0.0292 0.6978 0.3424 0.100 Uiso calc R 1
C C11B -0.1241(2) 0.7027(3) 0.4577(3) 0.0759(14) Uani d . 1
H H11G -0.0946 0.6505 0.4691 0.114 Uiso calc R 1
H H11H -0.1393 0.7065 0.4087 0.114 Uiso calc R 1
H H11I -0.1738 0.7040 0.4791 0.114 Uiso calc R 1
C C12B -0.1160(2) 0.8577(2) 0.4648(2) 0.0650(11) Uani d . 1
H H12G -0.1293 0.8621 0.4156 0.098 Uiso calc R 1
H H12H -0.0823 0.9053 0.4822 0.098 Uiso calc R 1
H H12I -0.1668 0.8572 0.4847 0.098 Uiso calc R 1
C C13B -0.0490(3) 0.7718(3) 0.5603(2) 0.0699(12) Uani d . 1
H H13G -0.0185 0.7206 0.5733 0.105 Uiso calc R 1
H H13H -0.1003 0.7717 0.5794 0.105 Uiso calc R 1
H H13I -0.0158 0.8198 0.5775 0.105 Uiso calc R 1
C C21B 0.1232(2) 0.8902(2) 0.52691(18) 0.0524(9) Uani d . 1
H H21G 0.1469 0.8427 0.5534 0.079 Uiso calc R 1
H H21H 0.0739 0.9091 0.5444 0.079 Uiso calc R 1
H H21I 0.1633 0.9355 0.5302 0.079 Uiso calc R 1
C C22B 0.1798(2) 0.8402(2) 0.42495(19) 0.0493(8) Uani d . 1
H H22G 0.2055 0.7928 0.4504 0.074 Uiso calc R 1
H H22H 0.2177 0.8875 0.4299 0.074 Uiso calc R 1
H H22I 0.1668 0.8254 0.3772 0.074 Uiso calc R 1
C C23B 0.0622(2) 0.9392(2) 0.41037(19) 0.0495(8) Uani d . 1
H H23G 0.0475 0.9226 0.3631 0.074 Uiso calc R 1
H H23H 0.1023 0.9845 0.4135 0.074 Uiso calc R 1
H H23I 0.0130 0.9579 0.4280 0.074 Uiso calc R 1
Si Si1C 0.48370(4) 0.78542(5) 0.51337(4) 0.02846(17) Uani d . 1
O O1C 0.45820(14) 0.68558(13) 0.52059(13) 0.0416(5) Uani d . 1
H H1C 0.415(3) 0.674(3) 0.520(2) 0.066(14) Uiso d . 1
C C1C 0.59581(18) 0.7820(2) 0.50069(16) 0.0400(7) Uani d . 1
C C2C 0.45846(18) 0.84031(18) 0.59181(14) 0.0334(6) Uani d . 1
C C3C 0.4213(2) 0.8311(2) 0.43600(16) 0.0461(8) Uani d . 1
H H3C1 0.3635 0.8331 0.4421 0.069 Uiso calc R 1
H H3C2 0.4273 0.7966 0.3968 0.069 Uiso calc R 1
H H3C3 0.4408 0.8874 0.4288 0.069 Uiso calc R 1
C C11C 0.6255(2) 0.8679(3) 0.4816(3) 0.0707(12) Uani d . 1
H H11J 0.5898 0.8883 0.4415 0.106 Uiso calc R 1
H H11K 0.6819 0.8637 0.4720 0.106 Uiso calc R 1
H H11L 0.6236 0.9065 0.5190 0.106 Uiso calc R 1
C C12C 0.6512(2) 0.7488(3) 0.5637(2) 0.0608(10) Uani d . 1
H H12J 0.6316 0.6941 0.5755 0.091 Uiso calc R 1
H H12K 0.6496 0.7871 0.6014 0.091 Uiso calc R 1
H H12L 0.7077 0.7441 0.5543 0.091 Uiso calc R 1
C C13C 0.6032(2) 0.7217(3) 0.4419(2) 0.0682(12) Uani d . 1
H H13J 0.5846 0.6663 0.4531 0.102 Uiso calc R 1
H H13K 0.6606 0.7188 0.4344 0.102 Uiso calc R 1
H H13L 0.5692 0.7417 0.4008 0.102 Uiso calc R 1
C C21C 0.4942(3) 0.9282(2) 0.5985(2) 0.0599(10) Uani d . 1
H H21J 0.5542 0.9253 0.6036 0.090 Uiso calc R 1
H H21K 0.4777 0.9553 0.6381 0.090 Uiso calc R 1
H H21L 0.4736 0.9603 0.5580 0.090 Uiso calc R 1
C C22C 0.4886(3) 0.7920(3) 0.65692(19) 0.0714(12) Uani d . 1
H H22J 0.4658 0.7357 0.6533 0.107 Uiso calc R 1
H H22K 0.4705 0.8205 0.6953 0.107 Uiso calc R 1
H H22L 0.5486 0.7890 0.6636 0.107 Uiso calc R 1
C C23C 0.3642(2) 0.8465(3) 0.5841(2) 0.0605(11) Uani d . 1
H H23J 0.3405 0.7906 0.5798 0.091 Uiso calc R 1
H H23K 0.3439 0.8789 0.5437 0.091 Uiso calc R 1
H H23L 0.3484 0.8739 0.6238 0.091 Uiso calc R 1
Br Br1 0.268207(16) 0.621779(18) 0.499702(13) 0.03084(9) Uani d . 1
O O1W 0.51633(13) 0.53628(13) 0.55359(11) 0.0444(5) Uani d . 1
H H1WA 0.5000 0.5855 0.5551 0.053 Uiso d R 1
H H1WB 0.5625 0.5267 0.5762 0.053 Uiso d R 1
H H1WC 0.5050 0.5112 0.5167 0.053 Uiso d PR 0.50
O O2W 0.03376(13) 0.55318(14) 0.53770(11) 0.0443(5) Uani d . 1
H H2WA 0.0710 0.5438 0.5702 0.053 Uiso d R 1
H H2WB 0.0448 0.5874 0.5087 0.053 Uiso d R 1
H H2WC 0.0107 0.5166 0.5117 0.053 Uiso d PR 0.50

loop_
_atom_site_aniso_label
_atom_site_aniso_U_11
_atom_site_aniso_U_22
_atom_site_aniso_U_33
_atom_site_aniso_U_12
_atom_site_aniso_U_13
_atom_site_aniso_U_23
Si1 0.0273(4) 0.0333(4) 0.0269(4) 0.0080(3) -0.0033(3) -0.0026(3)
O1 0.0341(11) 0.0466(13) 0.0316(11) 0.0179(10) -0.0078(9) -0.0138(10)
C1 0.047(2) 0.049(2) 0.063(2) 0.0012(16) 0.0006(17) 0.0145(17)
C2 0.0317(15) 0.0460(18) 0.0424(17) 0.0020(14) -0.0101(13) 0.0016(14)
C3 0.056(2) 0.060(2) 0.0383(17) 0.0225(18) 0.0038(15) -0.0098(16)
C11 0.201(7) 0.035(2) 0.081(3) 0.002(3) 0.040(4) 0.005(2)
C12 0.114(4) 0.084(3) 0.059(3) 0.016(3) 0.030(3) 0.028(2)
C13 0.058(3) 0.138(6) 0.246(9) -0.032(4) -0.011(4) 0.113(6)
C21 0.0281(19) 0.123(4) 0.134(5) 0.009(2) -0.002(2) -0.061(4)
C22 0.059(3) 0.101(4) 0.066(3) -0.013(2) -0.028(2) -0.015(3)
C23 0.046(2) 0.132(5) 0.133(5) -0.023(3) -0.011(3) 0.078(4)
Si1A 0.0259(4) 0.0341(4) 0.0231(3) -0.0051(3) 0.0006(3) 0.0051(3)
O1A 0.0321(11) 0.0432(12) 0.0266(10) -0.0077(10) -0.0022(9) 0.0044(9)
C1A 0.0467(18) 0.052(2) 0.0337(16) 0.0142(15) 0.0077(13) -0.0038(14)
C2A 0.0361(16) 0.0420(17) 0.0344(15) 0.0074(14) -0.0075(12) -0.0059(13)
C3A 0.062(2) 0.080(3) 0.052(2) -0.028(2) 0.0068(18) 0.020(2)
C11A 0.056(3) 0.126(5) 0.085(3) 0.039(3) 0.014(2) -0.011(3)
C12A 0.091(3) 0.072(3) 0.0388(19) 0.019(2) 0.0094(19) -0.0179(18)
C13A 0.132(4) 0.036(2) 0.059(2) 0.014(2) 0.027(3) 0.0012(17)
C21A 0.065(2) 0.061(2) 0.045(2) 0.014(2) -0.0194(17) 0.0065(17)
C22A 0.072(3) 0.070(3) 0.072(3) 0.034(2) -0.013(2) -0.026(2)
C23A 0.0267(16) 0.084(3) 0.061(2) -0.0068(17) 0.0011(15) -0.001(2)
Si1B 0.0290(4) 0.0285(4) 0.0313(4) 0.0060(3) 0.0003(3) 0.0015(3)
O1B 0.0256(11) 0.0279(11) 0.0617(14) 0.0064(9) 0.0066(10) 0.0100(10)
C1B 0.0265(15) 0.0398(18) 0.065(2) 0.0050(13) 0.0069(14) 0.0106(15)
C2B 0.0361(15) 0.0287(15) 0.0380(15) 0.0045(12) 0.0075(12) 0.0084(12)
C3B 0.086(3) 0.066(3) 0.041(2) 0.005(2) -0.0091(19) -0.0132(18)
C11B 0.0362(19) 0.059(3) 0.131(4) -0.0090(18) 0.006(2) 0.003(3)
C12B 0.0371(19) 0.052(2) 0.107(3) 0.0178(17) 0.017(2) 0.015(2)
C13B 0.064(3) 0.091(3) 0.064(3) 0.011(2) 0.038(2) 0.015(2)
C21B 0.059(2) 0.046(2) 0.049(2) -0.0076(17) -0.0014(16) -0.0047(16)
C22B 0.0395(17) 0.0423(18) 0.070(2) 0.0080(15) 0.0215(16) 0.0182(17)
C23B 0.053(2) 0.0348(17) 0.062(2) 0.0114(15) 0.0132(17) 0.0163(16)
Si1C 0.0252(4) 0.0284(4) 0.0321(4) 0.0017(3) 0.0054(3) -0.0033(3)
O1C 0.0261(11) 0.0273(11) 0.0717(16) 0.0004(9) 0.0083(11) -0.0119(10)
C1C 0.0286(15) 0.0456(18) 0.0472(18) 0.0021(13) 0.0096(13) 0.0001(14)
C2C 0.0384(15) 0.0318(15) 0.0315(14) -0.0015(13) 0.0097(12) -0.0072(12)
C3C 0.0404(17) 0.057(2) 0.0382(17) 0.0065(16) -0.0030(13) 0.0055(15)
C11C 0.045(2) 0.061(3) 0.113(4) -0.0033(19) 0.037(2) 0.016(2)
C12C 0.0269(16) 0.083(3) 0.069(2) 0.0144(17) -0.0039(16) 0.006(2)
C13C 0.050(2) 0.090(3) 0.070(3) 0.010(2) 0.0291(19) -0.018(2)
C21C 0.077(3) 0.043(2) 0.061(2) -0.0131(19) 0.015(2) -0.0232(17)
C22C 0.096(3) 0.082(3) 0.039(2) 0.017(3) 0.021(2) 0.011(2)
C23C 0.046(2) 0.075(3) 0.064(2) -0.0016(19) 0.0217(17) -0.036(2)
Br1 0.02711(14) 0.03775(15) 0.02840(14) 0.00447(12) 0.00660(9) -0.00006(12)
O1W 0.0375(11) 0.0353(11) 0.0538(13) 0.0102(9) -0.0150(10) -0.0070(10)
O2W 0.0367(11) 0.0442(13) 0.0468(12) -0.0074(10) -0.0108(9) 0.0138(10)

loop_
_atom_type_symbol
_atom_type_description
_atom_type_scat_dispersion_real
_atom_type_scat_dispersion_imag
_atom_type_scat_source
C C 0.0033 0.0016 'International Tables Vol C Tables 4.2.6.8 and 6.1.1.4'
H H 0.0000 0.0000 'International Tables Vol C Tables 4.2.6.8 and 6.1.1.4'
Br Br -0.2901 2.4595 'International Tables Vol C Tables 4.2.6.8 and 6.1.1.4'
O O 0.0106 0.0060 'International Tables Vol C Tables 4.2.6.8 and 6.1.1.4'
Si Si 0.0817 0.0704 'International Tables Vol C Tables 4.2.6.8 and 6.1.1.4'

loop_
_geom_angle_atom_site_label_1
_geom_angle_atom_site_label_2
_geom_angle_atom_site_label_3
_geom_angle
O1 Si1 C3 103.11(13)
O1 Si1 C2 108.65(14)
C3 Si1 C2 109.68(17)
O1 Si1 C1 107.99(15)
C3 Si1 C1 109.59(18)
C2 Si1 C1 116.92(15)
Si1 O1 H1 119(3)
C11 C1 C12 107.4(4)
C11 C1 C13 110.3(5)
C12 C1 C13 106.6(5)
C11 C1 Si1 112.9(3)
C12 C1 Si1 112.0(3)
C13 C1 Si1 107.4(3)
C23 C2 C21 109.1(4)
C23 C2 C22 108.0(4)
C21 C2 C22 108.1(3)
C23 C2 Si1 107.7(2)
C21 C2 Si1 113.1(3)
C22 C2 Si1 110.7(3)
Si1 C3 H3A 109.5
Si1 C3 H3B 109.5
H3A C3 H3B 109.5
Si1 C3 H3C 109.5
H3A C3 H3C 109.5
H3B C3 H3C 109.5
C1 C11 H11M 109.5
C1 C11 H11N 109.5
H11M C11 H11N 109.5
C1 C11 H11O 109.5
H11M C11 H11O 109.5
H11N C11 H11O 109.5
C1 C12 H12M 109.5
C1 C12 H12N 109.5
H12M C12 H12N 109.5
C1 C12 H12O 109.5
H12M C12 H12O 109.5
H12N C12 H12O 109.5
C1 C13 H13M 109.5
C1 C13 H13N 109.5
H13M C13 H13N 109.5
C1 C13 H13O 109.5
H13M C13 H13O 109.5
H13N C13 H13O 109.5
C2 C21 H21M 109.5
C2 C21 H21N 109.5
H21M C21 H21N 109.5
C2 C21 H21O 109.5
H21M C21 H21O 109.5
H21N C21 H21O 109.5
C2 C22 H22M 109.5
C2 C22 H22N 109.5
H22M C22 H22N 109.5
C2 C22 H22O 109.5
H22M C22 H22O 109.5
H22N C22 H22O 109.5
C2 C23 H23M 109.5
C2 C23 H23N 109.5
H23M C23 H23N 109.5
C2 C23 H23O 109.5
H23M C23 H23O 109.5
H23N C23 H23O 109.5
O1A Si1A C3A 103.92(15)
O1A Si1A C2A 108.51(13)
C3A Si1A C2A 109.63(18)
O1A Si1A C1A 107.85(13)
C3A Si1A C1A 109.73(19)
C2A Si1A C1A 116.46(14)
Si1A O1A H1A 119(3)
C12A C1A C13A 109.8(3)
C12A C1A C11A 107.3(3)
C13A C1A C11A 108.1(4)
C12A C1A Si1A 112.5(2)
C13A C1A Si1A 111.3(2)
C11A C1A Si1A 107.6(3)
C22A C2A C23A 108.0(3)
C22A C2A C21A 108.6(3)
C23A C2A C21A 108.6(3)
C22A C2A Si1A 107.8(2)
C23A C2A Si1A 112.7(2)
C21A C2A Si1A 111.0(2)
Si1A C3A H3D 109.5
Si1A C3A H3E 109.5
H3D C3A H3E 109.5
Si1A C3A H3F 109.5
H3D C3A H3F 109.5
H3E C3A H3F 109.5
C1A C11A H11D 109.5
C1A C11A H11E 109.5
H11D C11A H11E 109.5
C1A C11A H11F 109.5
H11D C11A H11F 109.5
H11E C11A H11F 109.5
C1A C12A H12D 109.5
C1A C12A H12E 109.5
H12D C12A H12E 109.5
C1A C12A H12F 109.5
H12D C12A H12F 109.5
H12E C12A H12F 109.5
C1A C13A H13D 109.5
C1A C13A H13E 109.5
H13D C13A H13E 109.5
C1A C13A H13F 109.5
H13D C13A H13F 109.5
H13E C13A H13F 109.5
C2A C21A H21D 109.5
C2A C21A H21E 109.5
H21D C21A H21E 109.5
C2A C21A H21F 109.5
H21D C21A H21F 109.5
H21E C21A H21F 109.5
C2A C22A H22D 109.5
C2A C22A H22E 109.5
H22D C22A H22E 109.5
C2A C22A H22F 109.5
H22D C22A H22F 109.5
H22E C22A H22F 109.5
C2A C23A H23D 109.5
C2A C23A H23E 109.5
H23D C23A H23E 109.5
C2A C23A H23F 109.5
H23D C23A H23F 109.5
H23E C23A H23F 109.5
O1B Si1B C3B 109.34(16)
O1B Si1B C2B 108.62(12)
C3B Si1B C2B 107.93(18)
O1B Si1B C1B 103.00(13)
C3B Si1B C1B 110.07(19)
C2B Si1B C1B 117.62(14)
Si1B O1B H1B 124(3)
C13B C1B C12B 108.0(3)
C13B C1B C11B 108.4(3)
C12B C1B C11B 108.4(3)
C13B C1B Si1B 112.2(2)
C12B C1B Si1B 111.4(2)
C11B C1B Si1B 108.4(3)
C22B C2B C21B 108.2(3)
C22B C2B C23B 107.3(3)
C21B C2B C23B 109.5(3)
C22B C2B Si1B 108.3(2)
C21B C2B Si1B 112.4(2)
C23B C2B Si1B 111.0(2)
Si1B C3B H3B1 109.5
Si1B C3B H3B2 109.5
H3B1 C3B H3B2 109.5
Si1B C3B H3B3 109.5
H3B1 C3B H3B3 109.5
H3B2 C3B H3B3 109.5
C1B C11B H11G 109.5
C1B C11B H11H 109.5
H11G C11B H11H 109.5
C1B C11B H11I 109.5
H11G C11B H11I 109.5
H11H C11B H11I 109.5
C1B C12B H12G 109.5
C1B C12B H12H 109.5
H12G C12B H12H 109.5
C1B C12B H12I 109.5
H12G C12B H12I 109.5
H12H C12B H12I 109.5
C1B C13B H13G 109.5
C1B C13B H13H 109.5
H13G C13B H13H 109.5
C1B C13B H13I 109.5
H13G C13B H13I 109.5
H13H C13B H13I 109.5
C2B C21B H21G 109.5
C2B C21B H21H 109.5
H21G C21B H21H 109.5
C2B C21B H21I 109.5
H21G C21B H21I 109.5
H21H C21B H21I 109.5
C2B C22B H22G 109.5
C2B C22B H22H 109.5
H22G C22B H22H 109.5
C2B C22B H22I 109.5
H22G C22B H22I 109.5
H22H C22B H22I 109.5
C2B C23B H23G 109.5
C2B C23B H23H 109.5
H23G C23B H23H 109.5
C2B C23B H23I 109.5
H23G C23B H23I 109.5
H23H C23B H23I 109.5
O1C Si1C C3C 109.51(15)
O1C Si1C C1C 104.19(13)
C3C Si1C C1C 108.90(15)
O1C Si1C C2C 106.64(13)
C3C Si1C C2C 109.94(15)
C1C Si1C C2C 117.32(14)
Si1C O1C H1C 120(4)
C11C C1C C12C 110.2(3)
C11C C1C C13C 108.1(3)
C12C C1C C13C 107.6(3)
C11C C1C Si1C 111.0(2)
C12C C1C Si1C 111.7(2)
C13C C1C Si1C 107.9(2)
C21C C2C C22C 108.8(3)
C21C C2C C23C 108.5(3)
C22C C2C C23C 108.2(3)
C21C C2C Si1C 111.9(2)
C22C C2C Si1C 112.6(2)
C23C C2C Si1C 106.7(2)
Si1C C3C H3C1 109.5
Si1C C3C H3C2 109.5
H3C1 C3C H3C2 109.5
Si1C C3C H3C3 109.5
H3C1 C3C H3C3 109.5
H3C2 C3C H3C3 109.5
C1C C11C H11J 109.5
C1C C11C H11K 109.5
H11J C11C H11K 109.5
C1C C11C H11L 109.5
H11J C11C H11L 109.5
H11K C11C H11L 109.5
C1C C12C H12J 109.5
C1C C12C H12K 109.5
H12J C12C H12K 109.5
C1C C12C H12L 109.5
H12J C12C H12L 109.5
H12K C12C H12L 109.5
C1C C13C H13J 109.5
C1C C13C H13K 109.5
H13J C13C H13K 109.5
C1C C13C H13L 109.5
H13J C13C H13L 109.5
H13K C13C H13L 109.5
C2C C21C H21J 109.5
C2C C21C H21K 109.5
H21J C21C H21K 109.5
C2C C21C H21L 109.5
H21J C21C H21L 109.5
H21K C21C H21L 109.5
C2C C22C H22J 109.5
C2C C22C H22K 109.5
H22J C22C H22K 109.5
C2C C22C H22L 109.5
H22J C22C H22L 109.5
H22K C22C H22L 109.5
C2C C23C H23J 109.5
C2C C23C H23K 109.5
H23J C23C H23K 109.5
C2C C23C H23L 109.5
H23J C23C H23L 109.5
H23K C23C H23L 109.5
H1WA O1W H1WB 115.1
H1WA O1W H1WC 117.1
H1WB O1W H1WC 116.8
H2WA O2W H2WB 116.6
H2WA O2W H2WC 124.5
H2WB O2W H2WC 98.9

loop_
_geom_bond_atom_site_label_1
_geom_bond_atom_site_label_2
_geom_bond_distance
Si1 O1 1.666(2)
Si1 C3 1.877(3)
Si1 C2 1.902(3)
Si1 C1 1.905(4)
O1 H1 0.69(3)
C1 C11 1.524(6)
C1 C12 1.540(6)
C1 C13 1.545(6)
C2 C23 1.520(5)
C2 C21 1.529(5)
C2 C22 1.538(5)
C3 H3A 0.9800
C3 H3B 0.9800
C3 H3C 0.9800
C11 H11M 0.9800
C11 H11N 0.9800
C11 H11O 0.9800
C12 H12M 0.9800
C12 H12N 0.9800
C12 H12O 0.9800
C13 H13M 0.9800
C13 H13N 0.9800
C13 H13O 0.9800
C21 H21M 0.9800
C21 H21N 0.9800
C21 H21O 0.9800
C22 H22M 0.9800
C22 H22N 0.9800
C22 H22O 0.9800
C23 H23M 0.9800
C23 H23N 0.9800
C23 H23O 0.9800
Si1A O1A 1.672(2)
Si1A C3A 1.865(4)
Si1A C2A 1.902(3)
Si1A C1A 1.904(3)
O1A H1A 0.69(4)
C1A C12A 1.534(5)
C1A C13A 1.533(5)
C1A C11A 1.561(5)
C2A C22A 1.537(5)
C2A C23A 1.545(5)
C2A C21A 1.548(4)
C3A H3D 0.9800
C3A H3E 0.9800
C3A H3F 0.9800
C11A H11D 0.9800
C11A H11E 0.9800
C11A H11F 0.9800
C12A H12D 0.9800
C12A H12E 0.9800
C12A H12F 0.9800
C13A H13D 0.9800
C13A H13E 0.9800
C13A H13F 0.9800
C21A H21D 0.9800
C21A H21E 0.9800
C21A H21F 0.9800
C22A H22D 0.9800
C22A H22E 0.9800
C22A H22F 0.9800
C23A H23D 0.9800
C23A H23E 0.9800
C23A H23F 0.9800
Si1B O1B 1.672(2)
Si1B C3B 1.878(4)
Si1B C2B 1.899(3)
Si1B C1B 1.900(3)
O1B H1B 0.72(4)
C1B C13B 1.535(5)
C1B C12B 1.540(4)
C1B C11B 1.549(5)
C2B C22B 1.544(4)
C2B C21B 1.547(4)
C2B C23B 1.551(4)
C3B H3B1 0.9800
C3B H3B2 0.9800
C3B H3B3 0.9800
C11B H11G 0.9800
C11B H11H 0.9800
C11B H11I 0.9800
C12B H12G 0.9800
C12B H12H 0.9800
C12B H12I 0.9800
C13B H13G 0.9800
C13B H13H 0.9800
C13B H13I 0.9800
C21B H21G 0.9800
C21B H21H 0.9800
C21B H21I 0.9800
C22B H22G 0.9800
C22B H22H 0.9800
C22B H22I 0.9800
C23B H23G 0.9800
C23B H23H 0.9800
C23B H23I 0.9800
Si1C O1C 1.674(2)
Si1C C3C 1.880(3)
Si1C C1C 1.903(3)
Si1C C2C 1.904(3)
O1C H1C 0.73(4)
C1C C11C 1.535(5)
C1C C12C 1.542(5)
C1C C13C 1.548(5)
C2C C21C 1.532(4)
C2C C22C 1.538(5)
C2C C23C 1.541(4)
C3C H3C1 0.9800
C3C H3C2 0.9800
C3C H3C3 0.9800
C11C H11J 0.9800
C11C H11K 0.9800
C11C H11L 0.9800
C12C H12J 0.9800
C12C H12K 0.9800
C12C H12L 0.9800
C13C H13J 0.9800
C13C H13K 0.9800
C13C H13L 0.9800
C21C H21J 0.9800
C21C H21K 0.9800
C21C H21L 0.9800
C22C H22J 0.9800
C22C H22K 0.9800
C22C H22L 0.9800
C23C H23J 0.9800
C23C H23K 0.9800
C23C H23L 0.9800
O1W H1WA 0.8400
O1W H1WB 0.8400
O1W H1WC 0.8400
O2W H2WA 0.8400
O2W H2WB 0.8399
O2W H2WC 0.8400

loop_
_geom_hbond_atom_site_label_D
_geom_hbond_atom_site_label_H
_geom_hbond_atom_site_label_A
_geom_hbond_site_symmetry_A
_geom_hbond_distance_DH
_geom_hbond_distance_HA
_geom_hbond_distance_DA
_geom_hbond_angle_DHA
O1 H1 Br1 . 0.69(3) 2.57(4) 3.256(2) 174(4)
O1A H1A Br1 . 0.69(4) 2.57(4) 3.257(2) 170(4)
O1B H1B Br1 . 0.72(4) 2.59(4) 3.293(2) 163(4)
O1C H1C Br1 . 0.73(4) 2.54(4) 3.263(2) 171(5)
O1W H1WA O1C . 0.84 1.85 2.637(3) 156.1
O1W H1WB O1 3_666 0.84 1.80 2.628(3) 169.4
O1W H1WC O1W 3_666 0.84 1.60 2.437(4) 179.9
O2W H2WA O1A . 0.84 1.84 2.634(3) 156.2
O2W H2WB O1B . 0.84 1.85 2.639(3) 155.2
O2W H2WC O2W 3_566 0.84 1.60 2.442(4) 179.7

loop_
_geom_torsion_atom_site_label_1
_geom_torsion_atom_site_label_2
_geom_torsion_atom_site_label_3
_geom_torsion_atom_site_label_4
_geom_torsion
O1 Si1 C1 C11 -60.2(4)
C3 Si1 C1 C11 -171.9(3)
C2 Si1 C1 C11 62.6(4)
O1 Si1 C1 C12 178.4(3)
C3 Si1 C1 C12 66.8(3)
C2 Si1 C1 C12 -58.8(3)
O1 Si1 C1 C13 61.7(5)
C3 Si1 C1 C13 -50.0(5)
C2 Si1 C1 C13 -175.5(4)
O1 Si1 C2 C23 -46.3(4)
C3 Si1 C2 C23 65.8(4)
C1 Si1 C2 C23 -168.7(3)
O1 Si1 C2 C21 74.4(3)
C3 Si1 C2 C21 -173.6(3)
C1 Si1 C2 C21 -48.1(4)
O1 Si1 C2 C22 -164.1(3)
C3 Si1 C2 C22 -52.1(3)
C1 Si1 C2 C22 73.4(3)
O1A Si1A C1A C12A -170.3(3)
C3A Si1A C1A C12A 77.1(3)
C2A Si1A C1A C12A -48.1(3)
O1A Si1A C1A C13A -46.5(3)
C3A Si1A C1A C13A -159.1(3)
C2A Si1A C1A C13A 75.6(3)
O1A Si1A C1A C11A 71.7(3)
C3A Si1A C1A C11A -40.9(3)
C2A Si1A C1A C11A -166.1(3)
O1A Si1A C2A C22A -42.5(3)
C3A Si1A C2A C22A 70.4(3)
C1A Si1A C2A C22A -164.3(3)
O1A Si1A C2A C23A 76.6(2)
C3A Si1A C2A C23A -170.5(3)
C1A Si1A C2A C23A -45.2(3)
O1A Si1A C2A C21A -161.4(2)
C3A Si1A C2A C21A -48.5(3)
C1A Si1A C2A C21A 76.8(3)
O1B Si1B C1B C13B 49.2(3)
C3B Si1B C1B C13B 165.7(3)
C2B Si1B C1B C13B -70.2(3)
O1B Si1B C1B C12B 170.4(3)
C3B Si1B C1B C12B -73.1(3)
C2B Si1B C1B C12B 51.1(3)
O1B Si1B C1B C11B -70.5(3)
C3B Si1B C1B C11B 46.0(3)
C2B Si1B C1B C11B 170.2(2)
O1B Si1B C2B C22B 54.4(2)
C3B Si1B C2B C22B -64.0(3)
C1B Si1B C2B C22B 170.8(2)
O1B Si1B C2B C21B -65.1(3)
C3B Si1B C2B C21B 176.5(2)
C1B Si1B C2B C21B 51.3(3)
O1B Si1B C2B C23B 171.9(2)
C3B Si1B C2B C23B 53.5(3)
C1B Si1B C2B C23B -71.7(3)
O1C Si1C C1C C11C 170.7(3)
C3C Si1C C1C C11C 53.9(3)
C2C Si1C C1C C11C -71.7(3)
O1C Si1C C1C C12C -65.8(3)
C3C Si1C C1C C12C 177.4(3)
C2C Si1C C1C C12C 51.8(3)
O1C Si1C C1C C13C 52.3(3)
C3C Si1C C1C C13C -64.5(3)
C2C Si1C C1C C13C 169.9(2)
O1C Si1C C2C C21C 168.8(2)
C3C Si1C C2C C21C -72.6(3)
C1C Si1C C2C C21C 52.5(3)
O1C Si1C C2C C22C 45.9(3)
C3C Si1C C2C C22C 164.5(3)
C1C Si1C C2C C22C -70.4(3)
O1C Si1C C2C C23C -72.7(3)
C3C Si1C C2C C23C 46.0(3)
C1C Si1C C2C C23C 171.1(2)
